data_4507460
loop_
_publ_author_name
'Karra, Jagadeswara R.'
'Huang, You-Gui'
'Walton, Krista S.'

_publ_section_title
;
 Synthesis, Characterization, and Adsorption Studies of Nickel(II),
 Zinc(II), and Magnesium(II) Coordination Frameworks of BTTB
;
_journal_issue 3
_journal_name_full 'Crystal Growth &amp; Design'
_journal_page_first 1075
_journal_paper_doi 10.1021/cg3013393
_journal_volume 13
_journal_year 2013
_chemical_formula_moiety 'C18 H12 Mg0.50 O5'
_chemical_formula_sum 'C18 H12 Mg0.5 O5'
_chemical_formula_weight 320.43
_chemical_name_systematic
; 
 ? 
;
_space_group_IT_number 15
_symmetry_cell_setting monoclinic
_symmetry_space_group_name_Hall '-C 2yc'
_symmetry_space_group_name_H-M 'C 1 2/c 1'
_atom_sites_solution_hydrogens geom
_atom_sites_solution_primary direct
_atom_sites_solution_secondary difmap
_audit_creation_method SHELXL-97
_cell_angle_alpha 90.00
_cell_angle_beta 118.559(11)
_cell_angle_gamma 90.00
_cell_formula_units_Z 8
_cell_length_a 17.823(3)
_cell_length_b 30.112(4)
_cell_length_c 10.7574(12)
_cell_measurement_reflns_used 7164
_cell_measurement_temperature 173(2)
_cell_measurement_theta_max 27.1719
_cell_measurement_theta_min 2.2118
_cell_volume 5070.9(13)
_computing_cell_refinement CrystalClear
_computing_data_collection CrystalClear
_computing_data_reduction 'SHELXS-97 (Sheldrick, 1990)'
_computing_molecular_graphics 'SHELXL-97 (Sheldrick, 1997)'
_computing_publication_material 'SHELXL-97 (Sheldrick, 1997)'
_computing_structure_refinement 'SHELXL-97 (Sheldrick, 1997)'
_computing_structure_solution 'SHELXS-97 (Sheldrick, 1990)'
_diffrn_ambient_temperature 173(2)
_diffrn_measured_fraction_theta_full 0.929
_diffrn_measured_fraction_theta_max 0.929
_diffrn_measurement_device_type 'Bruker APEXII CCD '
_diffrn_measurement_method \w
_diffrn_radiation_monochromator graphite
_diffrn_radiation_source 'fine-focus sealed tube'
_diffrn_radiation_type CuK\a
_diffrn_radiation_wavelength 1.54178
_diffrn_reflns_av_R_equivalents 0.1015
_diffrn_reflns_av_sigmaI/netI 0.0724
_diffrn_reflns_limit_h_max 21
_diffrn_reflns_limit_h_min -19
_diffrn_reflns_limit_k_max 35
_diffrn_reflns_limit_k_min -34
_diffrn_reflns_limit_l_max 10
_diffrn_reflns_limit_l_min -11
_diffrn_reflns_number 18512
_diffrn_reflns_theta_full 66.53
_diffrn_reflns_theta_max 66.53
_diffrn_reflns_theta_min 2.93
_exptl_absorpt_coefficient_mu 0.623
_exptl_absorpt_correction_T_max 1.0000
_exptl_absorpt_correction_T_min 0.8823
_exptl_absorpt_correction_type multi-scan
_exptl_absorpt_process_details 'SADABS (Sheldrick, 1996)'
_exptl_crystal_colour colorless
_exptl_crystal_density_diffrn 0.839
_exptl_crystal_density_method 'not measured'
_exptl_crystal_description Block
_exptl_crystal_F_000 1328
_exptl_crystal_size_max 0.12
_exptl_crystal_size_mid 0.12
_exptl_crystal_size_min 0.10
_refine_diff_density_max 0.365
_refine_diff_density_min -0.497
_refine_diff_density_rms 0.078
_refine_ls_extinction_coef 0.00050(13)
_refine_ls_extinction_expression Fc^*^=kFc[1+0.001xFc^2^\l^3^/sin(2\q)]^-1/4^
_refine_ls_extinction_method SHELXL
_refine_ls_goodness_of_fit_ref 0.969
_refine_ls_hydrogen_treatment constr
_refine_ls_matrix_type full
_refine_ls_number_parameters 211
_refine_ls_number_reflns 4164
_refine_ls_number_restraints 0
_refine_ls_restrained_S_all 0.969
_refine_ls_R_factor_all 0.1274
_refine_ls_R_factor_gt 0.0885
_refine_ls_shift/su_max 0.019
_refine_ls_shift/su_mean 0.002
_refine_ls_structure_factor_coef Fsqd
_refine_ls_weighting_details 'calc w=1/[\s^2^(Fo^2^)+(0.1632P)^2^+0.0000P] where P=(Fo^2^+2Fc^2^)/3'
_refine_ls_weighting_scheme calc
_refine_ls_wR_factor_gt 0.2417
_refine_ls_wR_factor_ref 0.2709
_reflns_number_gt 2175
_reflns_number_total 4164
_reflns_threshold_expression >2sigma(I)
_cod_data_source_file cg3013393_si_003.cif
_cod_data_source_block c:\reddy\reddy-11\r
_cod_depositor_comments
;
The following automatic conversions were performed:

'_symmetry_cell_setting' value 'Monoclinic' changed to 'monoclinic'
according to /home/saulius/struct/CIF-dictionaries/cif_core.dic
dictionary named 'cif_core.dic' version 2.4.2 from
2011-04-26.

'_exptl_absorpt_correction_type' value 'Multi-scan'
changed to 'multi-scan' according to
/home/saulius/struct/CIF-dictionaries/cif_core.dic dictionary named
'cif_core.dic' version 2.4.2 from 2011-04-26.

Automatic conversion script
Id: cif_fix_values 1891 2012-01-12 08:04:46Z andrius 
;
_cod_original_cell_volume 5070.9(12)
_cod_original_sg_symbol_H-M C2/c
_cod_original_formula_sum 'C18 H12 Mg0.50 O5'
_cod_database_code 4507460

loop_
_symmetry_equiv_pos_as_xyz
'x, y, z'
'-x, y, -z+1/2'
'x+1/2, y+1/2, z'
'-x+1/2, y+1/2, -z+1/2'
'-x, -y, -z'
'x, -y, z-1/2'
'-x+1/2, -y+1/2, -z'
'x+1/2, -y+1/2, z-1/2'

loop_
_atom_site_label
_atom_site_type_symbol
_atom_site_fract_x
_atom_site_fract_y
_atom_site_fract_z
_atom_site_U_iso_or_equiv
_atom_site_adp_type
_atom_site_occupancy
_atom_site_symmetry_multiplicity
_atom_site_calc_flag
_atom_site_refinement_flags
Mg1 Mg 0.2500 -0.2500 0.5000 0.0744(7) Uani 1 2 d S
O1 O 0.2189(2) -0.18364(8) 0.5127(3) 0.0828(10) Uani 1 1 d .
O2 O 0.2370(2) -0.15829(8) 0.7206(3) 0.0891(11) Uani 1 1 d .
O3 O 0.1600(2) 0.24823(8) 0.7857(3) 0.0794(9) Uani 1 1 d .
O4 O 0.2091(2) 0.27394(9) 0.6433(3) 0.0978(12) Uani 1 1 d .
O5 O 0.1612(3) -0.27168(13) 0.5496(4) 0.0999(12) Uiso 1 1 d .
C1 C 0.0825(2) -0.03248(9) 0.3915(4) 0.0515(9) Uani 1 1 d .
C2 C 0.1103(2) -0.04054(10) 0.5345(4) 0.0535(9) Uani 1 1 d .
H2 H 0.0992 -0.0191 0.5885 0.064 Uiso 1 1 calc R
C3 C 0.1537(3) -0.07886(10) 0.5993(4) 0.0597(10) Uani 1 1 d .
H3 H 0.1715 -0.0835 0.6968 0.072 Uiso 1 1 calc R
C4 C 0.1719(3) -0.11097(10) 0.5236(4) 0.0588(10) Uani 1 1 d .
C5 C 0.1494(3) -0.10204(11) 0.3838(4) 0.0676(11) Uani 1 1 d .
H5 H 0.1648 -0.1225 0.3326 0.081 Uiso 1 1 calc R
C6 C 0.1051(3) -0.06399(10) 0.3173(4) 0.0613(11) Uani 1 1 d .
H6 H 0.0896 -0.0589 0.2208 0.074 Uiso 1 1 calc R
C7 C 0.0358(2) 0.00874(9) 0.3191(3) 0.0486(9) Uani 1 1 d .
C8 C 0.0647(2) 0.04963(9) 0.3865(4) 0.0516(9) Uani 1 1 d .
H8 H 0.1092 0.0497 0.4818 0.062 Uiso 1 1 calc R
C9 C 0.0315(2) 0.09059(9) 0.3208(3) 0.0517(9) Uani 1 1 d .
C10 C 0.0647(2) 0.13225(9) 0.4062(4) 0.0525(10) Uani 1 1 d .
C11 C 0.0446(3) 0.14018(11) 0.5149(4) 0.0653(11) Uani 1 1 d .
H11 H 0.0082 0.1204 0.5298 0.078 Uiso 1 1 calc R
C12 C 0.0784(3) 0.17735(11) 0.6013(4) 0.0712(12) Uani 1 1 d .
H12 H 0.0652 0.1825 0.6758 0.085 Uiso 1 1 calc R
C13 C 0.1307(3) 0.20677(11) 0.5806(4) 0.0637(11) Uani 1 1 d .
C14 C 0.1485(3) 0.19937(12) 0.4700(4) 0.0746(13) Uani 1 1 d .
H14 H 0.1834 0.2197 0.4532 0.089 Uiso 1 1 calc R
C15 C 0.1153(3) 0.16214(12) 0.3833(5) 0.0726(12) Uani 1 1 d .
H15 H 0.1278 0.1574 0.3079 0.087 Uiso 1 1 calc R
C16 C 0.2125(3) -0.15458(11) 0.5888(5) 0.0695(12) Uani 1 1 d .
C17 C 0.1674(3) 0.24528(12) 0.6777(5) 0.0732(12) Uani 1 1 d .
C18 C 0.1027(5) -0.2877(3) 0.4959(9) 0.172(3) Uani 1 1 d .
H18A H 0.0578 -0.2686 0.4946 0.258 Uiso 1 1 calc R
H18B H 0.1046 -0.3157 0.5438 0.258 Uiso 1 1 calc R
H18C H 0.0905 -0.2938 0.3986 0.258 Uiso 1 1 calc R

loop_
_atom_site_aniso_label
_atom_site_aniso_U_11
_atom_site_aniso_U_22
_atom_site_aniso_U_33
_atom_site_aniso_U_23
_atom_site_aniso_U_13
_atom_site_aniso_U_12
Mg1 0.1257(18) 0.0391(9) 0.0639(13) 0.0155(8) 0.0497(12) 0.0289(10)
O1 0.145(3) 0.0428(13) 0.0624(19) 0.0157(13) 0.0512(18) 0.0346(15)
O2 0.155(3) 0.0544(15) 0.063(2) 0.0282(14) 0.0564(19) 0.0475(17)
O3 0.127(3) 0.0530(15) 0.061(2) -0.0186(13) 0.0467(18) -0.0282(15)
O4 0.169(3) 0.0534(15) 0.083(2) -0.0314(15) 0.070(2) -0.0570(19)
C1 0.070(2) 0.0290(14) 0.048(2) 0.0003(14) 0.0219(17) 0.0008(15)
C2 0.077(3) 0.0298(14) 0.049(2) 0.0017(14) 0.0263(18) 0.0053(15)
C3 0.087(3) 0.0344(16) 0.050(2) 0.0053(15) 0.027(2) 0.0073(17)
C4 0.082(3) 0.0372(17) 0.054(2) 0.0080(16) 0.030(2) 0.0089(17)
C5 0.095(3) 0.0423(18) 0.061(3) 0.0020(17) 0.034(2) 0.0143(19)
C6 0.091(3) 0.0346(16) 0.052(2) 0.0054(15) 0.029(2) 0.0064(17)
C7 0.064(2) 0.0279(14) 0.046(2) 0.0020(13) 0.0196(16) 0.0030(14)
C8 0.064(2) 0.0313(15) 0.043(2) 0.0003(13) 0.0127(17) 0.0013(14)
C9 0.071(3) 0.0274(14) 0.046(2) -0.0004(13) 0.0183(17) -0.0023(14)
C10 0.076(3) 0.0266(14) 0.040(2) -0.0003(13) 0.0155(17) -0.0027(15)
C11 0.092(3) 0.0403(17) 0.052(2) -0.0045(17) 0.026(2) -0.0125(18)
C12 0.109(3) 0.0455(19) 0.057(3) -0.0123(18) 0.038(2) -0.017(2)
C13 0.093(3) 0.0387(17) 0.053(2) -0.0099(16) 0.030(2) -0.0116(18)
C14 0.110(4) 0.0469(19) 0.064(3) -0.0157(19) 0.039(3) -0.027(2)
C15 0.099(3) 0.0467(19) 0.071(3) -0.0174(19) 0.040(2) -0.017(2)
C16 0.098(3) 0.0392(18) 0.072(3) 0.0072(19) 0.041(2) 0.0132(19)
C17 0.101(3) 0.049(2) 0.055(3) -0.0117(19) 0.025(2) -0.018(2)
C18 0.136(7) 0.159(7) 0.186(9) 0.026(6) 0.049(6) 0.015(6)

loop_
_atom_type_symbol
_atom_type_description
_atom_type_scat_dispersion_real
_atom_type_scat_dispersion_imag
_atom_type_scat_source
C C 0.0181 0.0091 'International Tables Vol C Tables 4.2.6.8 and 6.1.1.4'
Mg Mg 0.1719 0.1771 'International Tables Vol C Tables 4.2.6.8 and 6.1.1.4'
O O 0.0492 0.0322 'International Tables Vol C Tables 4.2.6.8 and 6.1.1.4'
H H 0.0000 0.0000 'International Tables Vol C Tables 4.2.6.8 and 6.1.1.4'

loop_
_geom_angle_atom_site_label_1
_geom_angle_atom_site_label_2
_geom_angle_atom_site_label_3
_geom_angle
_geom_angle_site_symmetry_1
_geom_angle_site_symmetry_3
O5 Mg1 O5 180.0 7_546 .
O5 Mg1 O3 89.15(15) 7_546 6
O5 Mg1 O3 90.85(15) . 6
O5 Mg1 O3 90.85(15) 7_546 4_546
O5 Mg1 O3 89.15(15) . 4_546
O3 Mg1 O3 180.0 6 4_546
O5 Mg1 O1 88.52(14) 7_546 .
O5 Mg1 O1 91.48(14) . .
O3 Mg1 O1 87.70(10) 6 .
O3 Mg1 O1 92.30(10) 4_546 .
O5 Mg1 O1 91.48(14) 7_546 7_546
O5 Mg1 O1 88.52(14) . 7_546
O3 Mg1 O1 92.29(10) 6 7_546
O3 Mg1 O1 87.70(10) 4_546 7_546
O1 Mg1 O1 180.0 . 7_546
O5 Mg1 C18 14.8(2) 7_546 7_546
O5 Mg1 C18 165.2(2) . 7_546
O3 Mg1 C18 102.90(19) 6 7_546
O3 Mg1 C18 77.10(19) 4_546 7_546
O1 Mg1 C18 83.67(19) . 7_546
O1 Mg1 C18 96.32(19) 7_546 7_546
C16 O1 Mg1 145.7(3) . .
C17 O3 Mg1 132.1(3) . 4_556
C18 O5 Mg1 135.5(6) . .
C2 C1 C6 117.3(3) . .
C2 C1 C7 122.5(3) . .
C6 C1 C7 120.1(3) . .
C3 C2 C1 121.4(3) . .
C3 C2 H2 119.3 . .
C1 C2 H2 119.3 . .
C2 C3 C4 121.0(3) . .
C2 C3 H3 119.5 . .
C4 C3 H3 119.5 . .
C5 C4 C3 118.1(3) . .
C5 C4 C16 120.1(3) . .
C3 C4 C16 121.8(4) . .
C6 C5 C4 121.3(4) . .
C6 C5 H5 119.3 . .
C4 C5 H5 119.3 . .
C5 C6 C1 120.7(4) . .
C5 C6 H6 119.7 . .
C1 C6 H6 119.7 . .
C8 C7 C7 117.80(19) . 2
C8 C7 C1 119.2(3) . .
C7 C7 C1 122.95(18) 2 .
C7 C8 C9 123.5(3) . .
C7 C8 H8 118.3 . .
C9 C8 H8 118.3 . .
C9 C9 C8 118.36(19) 2 .
C9 C9 C10 123.01(18) 2 .
C8 C9 C10 118.6(3) . .
C15 C10 C11 119.3(3) . .
C15 C10 C9 122.5(4) . .
C11 C10 C9 118.1(3) . .
C12 C11 C10 119.6(4) . .
C12 C11 H11 120.2 . .
C10 C11 H11 120.2 . .
C13 C12 C11 121.2(4) . .
C13 C12 H12 119.4 . .
C11 C12 H12 119.4 . .
C12 C13 C14 119.0(3) . .
C12 C13 C17 119.5(4) . .
C14 C13 C17 121.5(4) . .
C13 C14 C15 120.3(4) . .
C13 C14 H14 119.9 . .
C15 C14 H14 119.9 . .
C10 C15 C14 120.7(4) . .
C10 C15 H15 119.7 . .
C14 C15 H15 119.7 . .
O1 C16 O2 125.6(3) . .
O1 C16 C4 119.0(4) . .
O2 C16 C4 115.4(3) . .
O3 C17 O4 123.5(4) . .
O3 C17 C13 120.5(4) . .
O4 C17 C13 115.9(4) . .
O5 C18 H18A 109.5 . .
O5 C18 H18B 109.5 . .
H18A C18 H18B 109.5 . .
O5 C18 H18C 109.5 . .
H18A C18 H18C 109.5 . .
H18B C18 H18C 109.5 . .

loop_
_geom_bond_atom_site_label_1
_geom_bond_atom_site_label_2
_geom_bond_distance
_geom_bond_site_symmetry_2
Mg1 O5 2.006(4) 7_546
Mg1 O5 2.006(4) .
Mg1 O3 2.086(3) 6
Mg1 O3 2.086(3) 4_546
Mg1 O1 2.096(2) .
Mg1 O1 2.096(2) 7_546
Mg1 C18 2.841(9) 7_546
O1 C16 1.240(4) .
O2 C16 1.274(5) .
O3 C17 1.234(5) .
O3 Mg1 2.086(3) 4_556
O4 C17 1.302(5) .
O5 C18 1.038(7) .
C1 C2 1.394(5) .
C1 C6 1.416(5) .
C1 C7 1.490(4) .
C2 C3 1.378(4) .
C2 H2 0.9500 .
C3 C4 1.398(5) .
C3 H3 0.9500 .
C4 C5 1.386(5) .
C4 C16 1.502(5) .
C5 C6 1.381(5) .
C5 H5 0.9500 .
C6 H6 0.9500 .
C7 C8 1.397(4) .
C7 C7 1.423(6) 2
C8 C9 1.404(4) .
C8 H8 0.9500 .
C9 C9 1.396(7) 2
C9 C10 1.499(4) .
C10 C15 1.377(5) .
C10 C11 1.397(5) .
C11 C12 1.394(5) .
C11 H11 0.9500 .
C12 C13 1.379(5) .
C12 H12 0.9500 .
C13 C14 1.388(5) .
C13 C17 1.487(5) .
C14 C15 1.396(5) .
C14 H14 0.9500 .
C15 H15 0.9500 .
C18 H18A 0.9800 .
C18 H18B 0.9800 .
C18 H18C 0.9800 .

loop_
_geom_torsion_atom_site_label_1
_geom_torsion_atom_site_label_2
_geom_torsion_atom_site_label_3
_geom_torsion_atom_site_label_4
_geom_torsion
_geom_torsion_site_symmetry_1
_geom_torsion_site_symmetry_4
O5 Mg1 O1 C16 -122.2(6) 7_546 .
O5 Mg1 O1 C16 57.8(6) . .
O3 Mg1 O1 C16 148.6(6) 6 .
O3 Mg1 O1 C16 -31.4(6) 4_546 .
O1 Mg1 O1 C16 -158(4) 7_546 .
C18 Mg1 O1 C16 -108.2(6) 7_546 .
O5 Mg1 O5 C18 79(7) 7_546 .
O3 Mg1 O5 C18 21.7(8) 6 .
O3 Mg1 O5 C18 -158.3(8) 4_546 .
O1 Mg1 O5 C18 109.5(8) . .
O1 Mg1 O5 C18 -70.5(8) 7_546 .
C18 Mg1 O5 C18 -179.992(2) 7_546 .
C6 C1 C2 C3 -3.8(5) . .
C7 C1 C2 C3 -179.7(3) . .
C1 C2 C3 C4 0.5(6) . .
C2 C3 C4 C5 3.6(6) . .
C2 C3 C4 C16 -174.8(4) . .
C3 C4 C5 C6 -4.4(6) . .
C16 C4 C5 C6 174.1(4) . .
C4 C5 C6 C1 1.1(6) . .
C2 C1 C6 C5 3.0(6) . .
C7 C1 C6 C5 179.1(3) . .
C2 C1 C7 C8 43.9(5) . .
C6 C1 C7 C8 -131.9(4) . .
C2 C1 C7 C7 -138.4(5) . 2
C6 C1 C7 C7 45.7(6) . 2
C7 C7 C8 C9 -5.5(7) 2 .
C1 C7 C8 C9 172.3(3) . .
C7 C8 C9 C9 -2.5(7) . 2
C7 C8 C9 C10 177.0(4) . .
C9 C9 C10 C15 -70.7(6) 2 .
C8 C9 C10 C15 109.9(4) . .
C9 C9 C10 C11 110.8(5) 2 .
C8 C9 C10 C11 -68.6(5) . .
C15 C10 C11 C12 -2.1(6) . .
C9 C10 C11 C12 176.5(3) . .
C10 C11 C12 C13 0.7(6) . .
C11 C12 C13 C14 1.1(6) . .
C11 C12 C13 C17 -178.2(4) . .
C12 C13 C14 C15 -1.4(6) . .
C17 C13 C14 C15 177.9(4) . .
C11 C10 C15 C14 1.8(6) . .
C9 C10 C15 C14 -176.7(4) . .
C13 C14 C15 C10 -0.1(7) . .
Mg1 O1 C16 O2 8.2(9) . .
Mg1 O1 C16 C4 -171.1(4) . .
C5 C4 C16 O1 -6.0(6) . .
C3 C4 C16 O1 172.4(4) . .
C5 C4 C16 O2 174.6(4) . .
C3 C4 C16 O2 -7.0(6) . .
Mg1 O3 C17 O4 -59.4(6) 4_556 .
Mg1 O3 C17 C13 118.3(4) 4_556 .
C12 C13 C17 O3 8.7(7) . .
C14 C13 C17 O3 -170.6(4) . .
C12 C13 C17 O4 -173.4(4) . .
C14 C13 C17 O4 7.3(6) . .
